data_4304066
loop_
_publ_author_name
'Lucie Norel'
'Fabrice Pointillart'
'Cyrille Train'
'Lise-Marie Chamoreau'
'Kamal Boubekeur'
'Yves Journaux'
'Aaron Brieger'
'David J. R. Brook'

_publ_contact_author
;
Cyrille Train 
;
_publ_contact_author_email train@ccr.jussieu.fr
_publ_contact_author_fax '00 33 1 44 27 38 41'
_publ_contact_author_phone '00 33 1 44 27 30 59'
_publ_section_title
;
Imidazole-Substituted Oxoverdazyl Radical As a Mediator of Intramolecular
and Intermolecular Exchange Interaction
;
_journal_name_full 'Inorganic Chemistry'
_journal_page_first 2396
_journal_page_last 2403
_journal_paper_doi 10.1021/ic701400b
_journal_volume 47
_journal_year 2008
_chemical_formula_moiety 'C7 H12 N6 O'
_chemical_formula_sum 'C7 H12 N6 O'
_chemical_formula_weight 196.23
_chemical_name_systematic
;
 ?
;
_space_group_IT_number 29
_symmetry_cell_setting orthorhombic
_symmetry_space_group_name_Hall 'P 2c -2ac'
_symmetry_space_group_name_H-M 'P c a 21'
_atom_sites_solution_hydrogens geom
_atom_sites_solution_primary direct
_atom_sites_solution_secondary difmap
_audit_creation_method SHELXL-97
_cell_angle_alpha 90.00
_cell_angle_beta 90.00
_cell_angle_gamma 90.00
_cell_formula_units_Z 4
_cell_length_a 7.8564(14)
_cell_length_b 9.1471(8)
_cell_length_c 13.3661(16)
_cell_measurement_reflns_used 55
_cell_measurement_temperature 250(2)
_cell_measurement_theta_max 19.9
_cell_measurement_theta_min 3.8
_cell_volume 960.5(2)
_computing_cell_refinement 'Dirax/lsq (Duisenberg & Schreurs, 1989-2000)'
_computing_data_collection 'Collect (Nonius BV, 1997-2000)'
_computing_data_reduction 'EvalCCD (Duisenberg & Schreurs 1990-2000)'
_computing_molecular_graphics 'DIAMOND (Brandenburg, 1999)'
_computing_publication_material 'WinGX publication routines (Farrugia, 1999)'
_computing_structure_refinement 'SHELXL-97 (Sheldrick, 1997)'
_computing_structure_solution 'SHELXS-86 (Sheldrick, 1986)'
_diffrn_ambient_temperature 250(2)
_diffrn_detector_area_resol_mean 9
_diffrn_measured_fraction_theta_full 0.998
_diffrn_measured_fraction_theta_max 0.998
_diffrn_measurement_device_type KappaCCD
_diffrn_measurement_method 'CCD rotation images, thick slices'
_diffrn_radiation_monochromator 'horizonally mounted graphite crystal'
_diffrn_radiation_source 'fine-focus sealed tube'
_diffrn_radiation_type MoK\a
_diffrn_radiation_wavelength 0.71073
_diffrn_reflns_av_R_equivalents 0.0583
_diffrn_reflns_av_sigmaI/netI 0.0351
_diffrn_reflns_limit_h_max 11
_diffrn_reflns_limit_h_min -11
_diffrn_reflns_limit_k_max 12
_diffrn_reflns_limit_k_min -12
_diffrn_reflns_limit_l_max 18
_diffrn_reflns_limit_l_min -18
_diffrn_reflns_number 16181
_diffrn_reflns_theta_full 30.03
_diffrn_reflns_theta_max 30.03
_diffrn_reflns_theta_min 3.05
_exptl_absorpt_coefficient_mu 0.099
_exptl_absorpt_correction_T_max 0.989
_exptl_absorpt_correction_T_min 0.732
_exptl_absorpt_correction_type multi-scan
_exptl_absorpt_process_details
; 
R.H. Blessing, Acta Cryst. (1995), A51, 33-38
;
_exptl_crystal_colour colorless
_exptl_crystal_density_diffrn 1.357
_exptl_crystal_density_method 'not measured'
_exptl_crystal_description block
_exptl_crystal_F_000 416
_exptl_crystal_size_max 0.33
_exptl_crystal_size_mid 0.13
_exptl_crystal_size_min 0.11
_refine_diff_density_max 0.190
_refine_diff_density_min -0.176
_refine_diff_density_rms 0.042
_refine_ls_abs_structure_details 'Flack H D (1983), Acta Cryst. A39, 876-881'
_refine_ls_extinction_method none
_refine_ls_goodness_of_fit_ref 1.037
_refine_ls_hydrogen_treatment mixed
_refine_ls_matrix_type full
_refine_ls_number_parameters 136
_refine_ls_number_reflns 1455
_refine_ls_number_restraints 1
_refine_ls_restrained_S_all 1.037
_refine_ls_R_factor_all 0.0669
_refine_ls_R_factor_gt 0.0402
_refine_ls_shift/su_max 0.004
_refine_ls_shift/su_mean 0.000
_refine_ls_structure_factor_coef Fsqd
_refine_ls_weighting_details 'calc w=1/[\s^2^(Fo^2^)+(0.0596P)^2^+0.0295P] where P=(Fo^2^+2Fc^2^)/3'
_refine_ls_weighting_scheme calc
_refine_ls_wR_factor_gt 0.0912
_refine_ls_wR_factor_ref 0.1010
_reflns_number_gt 1089
_reflns_number_total 1455
_reflns_threshold_expression >2sigma(I)
_cod_data_source_file ic701400b-file003.cif
_cod_data_source_block ln109
_cod_database_code 4304066

loop_
_symmetry_equiv_pos_as_xyz
'x, y, z'
'-x, -y, z+1/2'
'-x+1/2, y, z+1/2'
'x+1/2, -y, z'

loop_
_atom_site_label
_atom_site_type_symbol
_atom_site_fract_x
_atom_site_fract_y
_atom_site_fract_z
_atom_site_U_iso_or_equiv
_atom_site_adp_type
_atom_site_occupancy
_atom_site_symmetry_multiplicity
_atom_site_calc_flag
_atom_site_refinement_flags
_atom_site_disorder_assembly
_atom_site_disorder_group
O1 O 0.1726(2) 0.82323(18) 0.69333(13) 0.0417(4) Uani 1 1 d . . .
N1 N 0.1185(3) 0.5214(2) 0.86191(15) 0.0314(4) Uani 1 1 d . . .
H1 H 0.187(2) 0.455(2) 0.8576(2) 0.038 Uiso 1 1 d R . .
N2 N 0.1184(2) 0.6086(2) 0.77250(14) 0.0333(4) Uani 1 1 d . . .
N3 N 0.3011(2) 0.7827(2) 0.84285(15) 0.0367(5) Uani 1 1 d . . .
N4 N 0.3243(2) 0.6938(2) 0.93064(14) 0.0346(5) Uani 1 1 d . . .
H4 H 0.413(3) 0.6429(19) 0.9177(5) 0.042 Uiso 1 1 d R . .
N5 N 0.0506(3) 0.80718(18) 1.05704(15) 0.0337(4) Uani 1 1 d . . .
H5 H 0.133(3) 0.8148(3) 1.0936(13) 0.040 Uiso 1 1 d R . .
N6 N -0.1369(2) 0.6956(2) 0.95879(17) 0.0358(5) Uani 1 1 d . . .
C1 C 0.1965(3) 0.7423(2) 0.76677(16) 0.0292(5) Uani 1 1 d . . .
C2 C 0.1690(3) 0.6090(2) 0.94843(18) 0.0306(5) Uani 1 1 d . . .
H2 H 0.1937(7) 0.5406(18) 1.0067(15) 0.037 Uiso 1 1 d R . .
C3 C 0.0248(3) 0.7066(2) 0.98410(15) 0.0283(5) Uani 1 1 d . . .
C4 C -0.2201(3) 0.7949(2) 1.0212(2) 0.0421(6) Uani 1 1 d . . .
H4A H -0.341(4) 0.8079(5) 1.0175(2) 0.050 Uiso 1 1 d R . .
C5 C -0.1069(3) 0.8637(3) 1.0812(2) 0.0400(6) Uani 1 1 d . . .
H5A H -0.1182(6) 0.931(3) 1.1270(19) 0.057(9) Uiso 1 1 d R . .
C6 C -0.0050(4) 0.5657(4) 0.6980(2) 0.0587(8) Uani 1 1 d . . .
H6A H 0.0325 0.5975 0.6332 0.088 Uiso 1 1 calc R . .
H6B H -0.1129 0.6098 0.7131 0.088 Uiso 1 1 calc R . .
H6C H -0.0167 0.4612 0.6981 0.088 Uiso 1 1 calc R . .
C7 C 0.3876(4) 0.9232(3) 0.8440(2) 0.0583(8) Uani 1 1 d . . .
H7A H 0.3345 0.9877 0.7967 0.087 Uiso 1 1 calc R . .
H7B H 0.5050 0.9098 0.8263 0.087 Uiso 1 1 calc R . .
H7C H 0.3803 0.9649 0.9098 0.087 Uiso 1 1 calc R . .

loop_
_atom_site_aniso_label
_atom_site_aniso_U_11
_atom_site_aniso_U_22
_atom_site_aniso_U_33
_atom_site_aniso_U_23
_atom_site_aniso_U_13
_atom_site_aniso_U_12
O1 0.0451(9) 0.0468(10) 0.0332(9) 0.0117(8) 0.0064(8) 0.0053(7)
N1 0.0369(9) 0.0283(8) 0.0290(9) 0.0016(8) 0.0036(7) 0.0034(7)
N2 0.0375(10) 0.0371(10) 0.0254(9) 0.0001(8) -0.0023(8) -0.0037(8)
N3 0.0394(11) 0.0394(10) 0.0314(11) 0.0036(9) -0.0006(9) -0.0080(8)
N4 0.0288(9) 0.0461(11) 0.0289(11) 0.0007(9) -0.0023(8) 0.0015(8)
N5 0.0366(10) 0.0352(10) 0.0292(10) -0.0035(8) -0.0044(8) 0.0014(7)
N6 0.0301(9) 0.0343(10) 0.0430(12) -0.0043(9) -0.0021(9) -0.0017(7)
C1 0.0278(10) 0.0324(11) 0.0275(11) 0.0007(9) 0.0069(9) 0.0048(8)
C2 0.0327(10) 0.0340(11) 0.0253(10) 0.0020(10) -0.0015(9) 0.0035(9)
C3 0.0334(11) 0.0278(10) 0.0238(10) 0.0012(8) -0.0015(8) -0.0012(8)
C4 0.0361(12) 0.0379(12) 0.0523(15) -0.0032(11) 0.0042(12) 0.0044(10)
C5 0.0486(14) 0.0369(12) 0.0346(13) -0.0070(11) 0.0037(11) 0.0074(11)
C6 0.0588(16) 0.083(2) 0.0343(13) 0.0058(15) -0.0117(13) -0.0283(15)
C7 0.075(2) 0.0480(15) 0.0521(19) -0.0070(15) 0.0010(16) -0.0227(14)

loop_
_atom_type_symbol
_atom_type_description
_atom_type_scat_dispersion_real
_atom_type_scat_dispersion_imag
_atom_type_scat_source
C C 0.0033 0.0000 'International Tables Vol C Tables 4.2.6.8 and 6.1.1.4'
H H 0.0000 0.0000 'International Tables Vol C Tables 4.2.6.8 and 6.1.1.4'
N N 0.0061 0.0000 'International Tables Vol C Tables 4.2.6.8 and 6.1.1.4'
O O 0.0106 0.0000 'International Tables Vol C Tables 4.2.6.8 and 6.1.1.4'

loop_
_geom_angle_atom_site_label_1
_geom_angle_atom_site_label_2
_geom_angle_atom_site_label_3
_geom_angle
_geom_angle_site_symmetry_1
_geom_angle_site_symmetry_3
_geom_angle_publ_flag
N2 N1 C2 110.74(16) . . ?
N2 N1 H1 110.8 . . ?
C2 N1 H1 106.5 . . ?
C1 N2 N1 122.80(17) . . ?
C1 N2 C6 120.3(2) . . ?
N1 N2 C6 115.03(18) . . ?
C1 N3 N4 122.25(17) . . ?
C1 N3 C7 122.0(2) . . ?
N4 N3 C7 115.6(2) . . ?
N3 N4 C2 109.02(16) . . ?
N3 N4 H4 104.3 . . ?
C2 N4 H4 114.9 . . ?
C3 N5 C5 106.8(2) . . ?
C3 N5 H5 127.5 . . ?
C5 N5 H5 122.8 . . ?
C3 N6 C4 104.4(2) . . ?
O1 C1 N3 121.37(19) . . ?
O1 C1 N2 120.5(2) . . ?
N3 C1 N2 118.12(18) . . ?
N1 C2 N4 112.81(18) . . ?
N1 C2 C3 111.59(18) . . ?
N4 C2 C3 111.14(18) . . ?
N1 C2 H2 108.7 . . ?
N4 C2 H2 106.9 . . ?
C3 C2 H2 105.2 . . ?
N6 C3 N5 112.35(19) . . ?
N6 C3 C2 126.39(19) . . ?
N5 C3 C2 120.86(19) . . ?
C5 C4 N6 110.4(2) . . ?
C5 C4 H4A 128.7 . . ?
N6 C4 H4A 120.9 . . ?
C4 C5 N5 106.1(2) . . ?
C4 C5 H5A 132.6 . . ?
N5 C5 H5A 121.3 . . ?
N2 C6 H6A 109.5 . . ?
N2 C6 H6B 109.5 . . ?
H6A C6 H6B 109.5 . . ?
N2 C6 H6C 109.5 . . ?
H6A C6 H6C 109.5 . . ?
H6B C6 H6C 109.5 . . ?
N3 C7 H7A 109.5 . . ?
N3 C7 H7B 109.5 . . ?
H7A C7 H7B 109.5 . . ?
N3 C7 H7C 109.5 . . ?
H7A C7 H7C 109.5 . . ?
H7B C7 H7C 109.5 . . ?

loop_
_geom_bond_atom_site_label_1
_geom_bond_atom_site_label_2
_geom_bond_distance
_geom_bond_site_symmetry_2
_geom_bond_publ_flag
O1 C1 1.243(3) . ?
N1 N2 1.437(3) . ?
N1 C2 1.462(3) . ?
N1 H1 0.8089 . ?
N2 C1 1.370(3) . ?
N2 C6 1.445(3) . ?
N3 C1 1.359(3) . ?
N3 N4 1.439(3) . ?
N3 C7 1.454(3) . ?
N4 C2 1.466(3) . ?
N4 H4 0.8532 . ?
N5 C3 1.356(3) . ?
N5 C5 1.379(3) . ?
N5 H5 0.8151 . ?
N6 C3 1.318(3) . ?
N6 C4 1.396(3) . ?
C2 C3 1.519(3) . ?
C2 H2 1.0181 . ?
C4 C5 1.352(4) . ?
C4 H4A 0.9620 . ?
C5 H5A 0.8720 . ?
C6 H6A 0.9600 . ?
C6 H6B 0.9600 . ?
C6 H6C 0.9600 . ?
C7 H7A 0.9600 . ?
C7 H7B 0.9600 . ?
C7 H7C 0.9600 . ?

loop_
_cod_related_entry_id
_cod_related_entry_database
_cod_related_entry_code
1 ChemSpider 30660768
